data_4317060
loop_
_publ_author_name
'William T. Eckenhoff'
'Tomislav Pintauer'

_publ_section_title
;
 Structural Comparison of Copper(I) and Copper(II) Complexes with
 Tris(2-pyridylmethyl)amine Ligand
;
_journal_name_full 'Inorganic Chemistry'
_journal_page_first 10617
_journal_page_last 10626
_journal_paper_doi 10.1021/ic1016142
_journal_volume 49
_journal_year 2010
_chemical_formula_moiety 'C24 H20 B, C18 H18 Br Cu N4, C2 H3 N'
_chemical_formula_sum 'C44 H41 B Br Cu N5'
_chemical_formula_weight 794.08
_chemical_name_systematic
; 
 ? 
;
_space_group_IT_number 14
_symmetry_cell_setting monoclinic
_symmetry_space_group_name_Hall '-P 2ybc'
_symmetry_space_group_name_H-M 'P 1 21/c 1'
_atom_sites_solution_hydrogens geom
_atom_sites_solution_primary direct
_atom_sites_solution_secondary difmap
_audit_creation_method SHELXL-97
_cell_angle_alpha 90.00
_cell_angle_beta 100.33
_cell_angle_gamma 90.00
_cell_formula_units_Z 4
_cell_length_a 14.1435(4)
_cell_length_b 17.8829(5)
_cell_length_c 15.0883(4)
_cell_measurement_reflns_used 9939
_cell_measurement_temperature 150(2)
_cell_measurement_theta_max 32.2045
_cell_measurement_theta_min 2.4585
_cell_volume 3754.38(18)
_computing_cell_refinement 'SAINT (BRuker, 1998)'
_computing_data_collection 'SMART (Bruker, 1998)'
_computing_data_reduction SAINT
_computing_molecular_graphics 'SHELXTL (Sheldrick, 2000)'
_computing_publication_material 'ORTEP-3 for Windows (Faruggia, 1997)'
_computing_structure_refinement 'SHELXL-97 (Sheldrick, 1997)'
_computing_structure_solution 'SHELXS-97 (Sheldrick, 1997)'
_diffrn_ambient_temperature 150(2)
_diffrn_measured_fraction_theta_full 0.942
_diffrn_measured_fraction_theta_max 0.942
_diffrn_measurement_device_type 'Bruker Smart ApexII'
_diffrn_measurement_method '\f and \w scans'
_diffrn_radiation_monochromator graphite
_diffrn_radiation_source 'fine-focus sealed tube'
_diffrn_radiation_type MoK\a
_diffrn_radiation_wavelength 0.71073
_diffrn_reflns_av_R_equivalents 0.0197
_diffrn_reflns_av_sigmaI/netI 0.0208
_diffrn_reflns_limit_h_max 20
_diffrn_reflns_limit_h_min -20
_diffrn_reflns_limit_k_max 27
_diffrn_reflns_limit_k_min -26
_diffrn_reflns_limit_l_max 22
_diffrn_reflns_limit_l_min -22
_diffrn_reflns_number 47251
_diffrn_reflns_theta_full 32.57
_diffrn_reflns_theta_max 32.57
_diffrn_reflns_theta_min 1.78
_diffrn_standards_interval_count 0
_diffrn_standards_interval_time 0
_diffrn_standards_number 12871
_exptl_absorpt_coefficient_mu 1.685
_exptl_absorpt_correction_T_max 0.6318
_exptl_absorpt_correction_T_min 0.5111
_exptl_absorpt_correction_type multi-scan
_exptl_absorpt_process_details 'SADABS (Sheldrick, 2002)'
_exptl_crystal_colour green
_exptl_crystal_density_diffrn 1.405
_exptl_crystal_density_method 'not measured'
_exptl_crystal_description rhomboid
_exptl_crystal_F_000 1636
_exptl_crystal_size_max 0.46
_exptl_crystal_size_mid 0.39
_exptl_crystal_size_min 0.30
_refine_diff_density_max 0.706
_refine_diff_density_min -0.890
_refine_diff_density_rms 0.064
_refine_ls_extinction_method none
_refine_ls_goodness_of_fit_ref 1.024
_refine_ls_hydrogen_treatment constr
_refine_ls_matrix_type full
_refine_ls_number_parameters 470
_refine_ls_number_reflns 12871
_refine_ls_number_restraints 0
_refine_ls_restrained_S_all 1.024
_refine_ls_R_factor_all 0.0450
_refine_ls_R_factor_gt 0.0321
_refine_ls_shift/su_max 0.002
_refine_ls_shift/su_mean 0.000
_refine_ls_structure_factor_coef Fsqd
_refine_ls_weighting_details 'calc w=1/[\s^2^(Fo^2^)+(0.0471P)^2^+1.7441P] where P=(Fo^2^+2Fc^2^)/3'
_refine_ls_weighting_scheme calc
_refine_ls_wR_factor_gt 0.0853
_refine_ls_wR_factor_ref 0.0913
_reflns_number_gt 10423
_reflns_number_total 12871
_reflns_threshold_expression >2sigma(I)
_cod_data_source_file ic1016142_si_002_10.cif
_cod_data_source_block '[Cu(TPMA)Br][BPh4]'
_cod_original_cell_volume 3754.33(18)
_cod_original_sg_symbol_H-M 'P 21/c'
_cod_database_code 4317060

loop_
_symmetry_equiv_pos_as_xyz
'x, y, z'
'-x, y+1/2, -z+1/2'
'-x, -y, -z'
'x, -y-1/2, z-1/2'

loop_
_atom_site_label
_atom_site_type_symbol
_atom_site_fract_x
_atom_site_fract_y
_atom_site_fract_z
_atom_site_U_iso_or_equiv
_atom_site_adp_type
_atom_site_occupancy
_atom_site_symmetry_multiplicity
_atom_site_calc_flag
_atom_site_refinement_flags
_atom_site_disorder_assembly
_atom_site_disorder_group
Cu1 Cu 0.099195(11) 0.441152(9) 0.775919(11) 0.01867(4) Uani 1 1 d . . .
Br1 Br -0.045302(11) 0.497793(10) 0.702289(11) 0.03242(5) Uani 1 1 d . . .
N1 N 0.22406(8) 0.39199(6) 0.84012(7) 0.0180(2) Uani 1 1 d . . .
N2 N 0.11289(9) 0.49934(6) 0.89495(8) 0.0207(2) Uani 1 1 d . . .
C2 C 0.18404(10) 0.47492(8) 0.95955(9) 0.0193(2) Uani 1 1 d . . .
C6 C 0.06056(12) 0.55866(9) 0.91245(11) 0.0304(3) Uani 1 1 d . . .
H6 H 0.0112 0.5757 0.8678 0.037 Uiso 1 1 calc R . .
C1 C 0.23381(11) 0.40468(8) 0.93855(9) 0.0226(3) Uani 1 1 d . . .
H1A H 0.3015 0.4079 0.9650 0.027 Uiso 1 1 calc R . .
H1B H 0.2068 0.3624 0.9656 0.027 Uiso 1 1 calc R . .
C3 C 0.20617(12) 0.50958(9) 1.04288(10) 0.0260(3) Uani 1 1 d . . .
H3 H 0.2567 0.4923 1.0862 0.031 Uiso 1 1 calc R . .
C4 C 0.15203(14) 0.57007(10) 1.06040(11) 0.0344(4) Uani 1 1 d . . .
H4 H 0.1652 0.5939 1.1160 0.041 Uiso 1 1 calc R . .
C5 C 0.07783(14) 0.59506(10) 0.99446(12) 0.0367(4) Uani 1 1 d . . .
H5 H 0.0403 0.6356 1.0052 0.044 Uiso 1 1 calc R . .
C8 C 0.27264(10) 0.44207(8) 0.70359(9) 0.0203(2) Uani 1 1 d . . .
C7 C 0.30364(10) 0.42706(8) 0.80284(9) 0.0212(3) Uani 1 1 d . . .
H7A H 0.3590 0.3941 0.8121 0.025 Uiso 1 1 calc R . .
H7B H 0.3222 0.4736 0.8341 0.025 Uiso 1 1 calc R . .
C9 C 0.33727(11) 0.44819(9) 0.64497(10) 0.0275(3) Uani 1 1 d . . .
H9 H 0.4026 0.4407 0.6653 0.033 Uiso 1 1 calc R . .
C10 C 0.30284(13) 0.46570(11) 0.55561(11) 0.0333(3) Uani 1 1 d . . .
H10 H 0.3450 0.4709 0.5152 0.040 Uiso 1 1 calc R . .
C11 C 0.20525(13) 0.47528(12) 0.52711(11) 0.0366(4) Uani 1 1 d . . .
H11 H 0.1807 0.4864 0.4672 0.044 Uiso 1 1 calc R . .
C12 C 0.14471(12) 0.46811(11) 0.58891(10) 0.0334(3) Uani 1 1 d . . .
H12 H 0.0790 0.4744 0.5696 0.040 Uiso 1 1 calc R . .
N3 N 0.17772(9) 0.45228(7) 0.67628(8) 0.0231(2) Uani 1 1 d . . .
N4 N 0.04695(9) 0.33355(7) 0.79197(8) 0.0231(2) Uani 1 1 d . . .
C14 C 0.11671(11) 0.28372(8) 0.82140(10) 0.0241(3) Uani 1 1 d . . .
C13 C 0.21687(11) 0.31066(8) 0.81970(10) 0.0234(3) Uani 1 1 d . . .
H13A H 0.2622 0.2834 0.8639 0.028 Uiso 1 1 calc R . .
H13B H 0.2328 0.3015 0.7608 0.028 Uiso 1 1 calc R . .
C15 C 0.09574(15) 0.21196(9) 0.84704(12) 0.0361(4) Uani 1 1 d . . .
H15 H 0.1447 0.1782 0.8678 0.043 Uiso 1 1 calc R . .
C18 C -0.04536(12) 0.31300(10) 0.78459(11) 0.0319(3) Uani 1 1 d . . .
H18 H -0.0934 0.3471 0.7624 0.038 Uiso 1 1 calc R . .
C17 C -0.07086(15) 0.24230(11) 0.80921(15) 0.0443(5) Uani 1 1 d . . .
H17 H -0.1352 0.2292 0.8043 0.053 Uiso 1 1 calc R . .
C16 C 0.00029(17) 0.19166(11) 0.84102(15) 0.0467(5) Uani 1 1 d . . .
H16 H -0.0156 0.1441 0.8584 0.056 Uiso 1 1 calc R . .
C25 C 0.67016(9) 0.64774(7) 0.81923(8) 0.0183(2) Uani 1 1 d . . .
C31 C 0.48656(10) 0.60191(8) 0.80740(9) 0.0200(2) Uani 1 1 d . . .
C19 C 0.55485(9) 0.63366(7) 0.65883(9) 0.0179(2) Uani 1 1 d . . .
C37 C 0.61571(10) 0.50897(7) 0.75118(9) 0.0187(2) Uani 1 1 d . . .
C29 C 0.71827(11) 0.75726(8) 0.91635(10) 0.0249(3) Uani 1 1 d . . .
H29 H 0.7002 0.7968 0.9497 0.030 Uiso 1 1 calc R . .
C20 C 0.51637(10) 0.59152(8) 0.58254(9) 0.0227(3) Uani 1 1 d . . .
H20 H 0.5138 0.5398 0.5880 0.027 Uiso 1 1 calc R . .
C38 C 0.68471(10) 0.48923(8) 0.69856(10) 0.0218(3) Uani 1 1 d . . .
H38 H 0.7123 0.5271 0.6694 0.026 Uiso 1 1 calc R . .
C42 C 0.57735(11) 0.44839(8) 0.79248(10) 0.0245(3) Uani 1 1 d . . .
H42 H 0.5316 0.4580 0.8283 0.029 Uiso 1 1 calc R . .
C21 C 0.48169(11) 0.62364(9) 0.49875(10) 0.0261(3) Uani 1 1 d . . .
H21 H 0.4566 0.5934 0.4500 0.031 Uiso 1 1 calc R . .
C27 C 0.83927(10) 0.68606(8) 0.86256(10) 0.0233(3) Uani 1 1 d . . .
H27 H 0.9034 0.6777 0.8591 0.028 Uiso 1 1 calc R . .
C24 C 0.55708(10) 0.71130(8) 0.64481(10) 0.0231(3) Uani 1 1 d . . .
H24 H 0.5822 0.7420 0.6931 0.028 Uiso 1 1 calc R . .
C39 C 0.71361(11) 0.41591(9) 0.68807(11) 0.0274(3) Uani 1 1 d . . .
H39 H 0.7599 0.4057 0.6531 0.033 Uiso 1 1 calc R . .
C28 C 0.81473(11) 0.74616(8) 0.91254(10) 0.0246(3) Uani 1 1 d . . .
H28 H 0.8617 0.7781 0.9426 0.030 Uiso 1 1 calc R . .
C26 C 0.76860(10) 0.63817(8) 0.81765(9) 0.0205(2) Uani 1 1 d . . .
H26 H 0.7874 0.5982 0.7853 0.025 Uiso 1 1 calc R . .
C22 C 0.48468(11) 0.70047(10) 0.48809(10) 0.0272(3) Uani 1 1 d . . .
H22 H 0.4612 0.7224 0.4326 0.033 Uiso 1 1 calc R . .
C41 C 0.60516(12) 0.37431(9) 0.78198(12) 0.0325(3) Uani 1 1 d . . .
H41 H 0.5776 0.3360 0.8103 0.039 Uiso 1 1 calc R . .
C23 C 0.52320(11) 0.74407(9) 0.56146(11) 0.0288(3) Uani 1 1 d . . .
H23 H 0.5265 0.7957 0.5550 0.035 Uiso 1 1 calc R . .
C36 C 0.48968(11) 0.58550(10) 0.89908(10) 0.0281(3) Uani 1 1 d . . .
H36 H 0.5475 0.5693 0.9330 0.034 Uiso 1 1 calc R . .
C33 C 0.31625(12) 0.63142(10) 0.80232(15) 0.0391(4) Uani 1 1 d . . .
H33 H 0.2577 0.6465 0.7686 0.047 Uiso 1 1 calc R . .
C32 C 0.39654(11) 0.62416(9) 0.76076(11) 0.0286(3) Uani 1 1 d . . .
H32 H 0.3898 0.6346 0.6996 0.034 Uiso 1 1 calc R . .
C35 C 0.41050(13) 0.59233(10) 0.94164(11) 0.0341(4) Uani 1 1 d . . .
H35 H 0.4162 0.5808 1.0025 0.041 Uiso 1 1 calc R . .
C34 C 0.32331(14) 0.61638(9) 0.89309(14) 0.0374(4) Uani 1 1 d . . .
H34 H 0.2704 0.6223 0.9211 0.045 Uiso 1 1 calc R . .
C40 C 0.67324(12) 0.35781(9) 0.72995(12) 0.0327(3) Uani 1 1 d . . .
H40 H 0.6919 0.3086 0.7230 0.039 Uiso 1 1 calc R . .
B1 B 0.58314(10) 0.59688(8) 0.76009(10) 0.0179(3) Uani 1 1 d . . .
C43 C 0.8516(2) 0.20261(19) 1.02055(19) 0.0697(8) Uani 1 1 d . . .
N5 N 0.9266(2) 0.2023(3) 1.0544(2) 0.1331(17) Uani 1 1 d . . .
C44 C 0.7529(2) 0.2067(2) 0.9763(2) 0.0860(10) Uani 1 1 d . . .
H44A H 0.7125 0.2136 1.0204 0.129 Uiso 1 1 calc R . .
H44B H 0.7355 0.1611 0.9438 0.129 Uiso 1 1 calc R . .
H44C H 0.7449 0.2480 0.9350 0.129 Uiso 1 1 calc R . .
C30 C 0.64864(10) 0.70942(8) 0.87046(9) 0.0217(2) Uani 1 1 d . . .
H30 H 0.5846 0.7186 0.8737 0.026 Uiso 1 1 calc R . .

loop_
_atom_site_aniso_label
_atom_site_aniso_U_11
_atom_site_aniso_U_22
_atom_site_aniso_U_33
_atom_site_aniso_U_23
_atom_site_aniso_U_13
_atom_site_aniso_U_12
Cu1 0.01665(7) 0.02122(8) 0.01658(8) 0.00124(6) -0.00126(5) 0.00144(6)
Br1 0.02238(7) 0.03939(10) 0.03175(9) 0.00356(6) -0.00525(6) 0.00590(6)
N1 0.0199(5) 0.0182(5) 0.0151(5) 0.0011(4) 0.0013(4) 0.0013(4)
N2 0.0202(5) 0.0215(5) 0.0193(5) -0.0009(4) 0.0004(4) 0.0020(4)
C2 0.0204(6) 0.0208(6) 0.0160(5) 0.0010(4) 0.0019(4) -0.0022(5)
C6 0.0302(7) 0.0312(8) 0.0283(7) -0.0056(6) 0.0007(6) 0.0094(6)
C1 0.0263(6) 0.0244(7) 0.0154(6) 0.0029(5) -0.0006(5) 0.0040(5)
C3 0.0310(7) 0.0291(7) 0.0164(6) -0.0005(5) 0.0000(5) -0.0034(6)
C4 0.0445(9) 0.0359(9) 0.0229(7) -0.0095(6) 0.0059(6) -0.0020(7)
C5 0.0409(9) 0.0358(9) 0.0334(8) -0.0111(7) 0.0065(7) 0.0085(7)
C8 0.0198(6) 0.0219(6) 0.0181(6) 0.0005(5) 0.0004(4) -0.0014(5)
C7 0.0172(5) 0.0261(7) 0.0185(6) 0.0019(5) -0.0011(4) -0.0005(5)
C9 0.0229(6) 0.0364(8) 0.0236(7) -0.0005(6) 0.0053(5) -0.0024(6)
C10 0.0338(8) 0.0445(9) 0.0232(7) 0.0024(6) 0.0093(6) -0.0033(7)
C11 0.0355(9) 0.0558(11) 0.0176(7) 0.0068(7) 0.0026(6) 0.0009(8)
C12 0.0269(7) 0.0528(10) 0.0187(6) 0.0069(7) -0.0010(5) 0.0039(7)
N3 0.0207(5) 0.0306(6) 0.0167(5) 0.0023(4) -0.0001(4) 0.0008(4)
N4 0.0242(6) 0.0234(6) 0.0218(6) -0.0031(4) 0.0043(4) -0.0049(4)
C14 0.0329(7) 0.0193(6) 0.0215(6) -0.0030(5) 0.0089(5) -0.0019(5)
C13 0.0268(7) 0.0190(6) 0.0246(6) 0.0010(5) 0.0052(5) 0.0043(5)
C15 0.0539(11) 0.0204(7) 0.0385(9) -0.0010(6) 0.0208(8) -0.0020(7)
C18 0.0269(7) 0.0366(8) 0.0329(8) -0.0069(6) 0.0074(6) -0.0096(6)
C17 0.0442(10) 0.0403(10) 0.0526(11) -0.0110(8) 0.0201(9) -0.0216(8)
C16 0.0655(13) 0.0275(8) 0.0549(12) -0.0064(8) 0.0316(10) -0.0179(9)
C25 0.0203(6) 0.0186(6) 0.0152(5) 0.0018(4) 0.0013(4) 0.0000(4)
C31 0.0209(6) 0.0192(6) 0.0203(6) -0.0014(5) 0.0044(5) -0.0018(5)
C19 0.0157(5) 0.0213(6) 0.0167(5) 0.0017(4) 0.0033(4) 0.0009(4)
C37 0.0180(5) 0.0195(6) 0.0164(5) 0.0004(4) -0.0028(4) -0.0006(4)
C29 0.0331(7) 0.0195(6) 0.0214(6) -0.0020(5) 0.0030(5) -0.0018(5)
C20 0.0248(6) 0.0229(6) 0.0195(6) -0.0005(5) 0.0012(5) 0.0025(5)
C38 0.0216(6) 0.0213(6) 0.0211(6) -0.0015(5) -0.0002(5) 0.0006(5)
C42 0.0218(6) 0.0248(7) 0.0250(7) 0.0040(5) -0.0012(5) -0.0027(5)
C21 0.0241(6) 0.0339(8) 0.0190(6) -0.0012(5) 0.0003(5) 0.0028(6)
C27 0.0204(6) 0.0256(7) 0.0225(6) 0.0043(5) -0.0002(5) -0.0012(5)
C24 0.0241(6) 0.0226(6) 0.0218(6) 0.0028(5) 0.0018(5) -0.0033(5)
C39 0.0241(7) 0.0268(7) 0.0283(7) -0.0071(6) -0.0034(5) 0.0045(5)
C28 0.0299(7) 0.0215(6) 0.0201(6) 0.0025(5) -0.0021(5) -0.0063(5)
C26 0.0208(6) 0.0202(6) 0.0199(6) 0.0017(5) 0.0019(5) 0.0005(5)
C22 0.0224(6) 0.0374(8) 0.0210(6) 0.0104(6) 0.0014(5) -0.0006(6)
C41 0.0318(8) 0.0213(7) 0.0401(9) 0.0071(6) -0.0046(6) -0.0041(6)
C23 0.0298(7) 0.0259(7) 0.0289(7) 0.0097(6) 0.0004(6) -0.0039(6)
C36 0.0278(7) 0.0366(8) 0.0198(6) -0.0038(6) 0.0044(5) -0.0102(6)
C33 0.0268(8) 0.0341(9) 0.0606(12) 0.0177(8) 0.0195(8) 0.0104(6)
C32 0.0241(7) 0.0287(7) 0.0344(8) 0.0115(6) 0.0093(6) 0.0058(6)
C35 0.0438(9) 0.0357(9) 0.0271(7) -0.0096(6) 0.0178(7) -0.0164(7)
C34 0.0405(9) 0.0241(7) 0.0563(11) -0.0024(7) 0.0325(8) -0.0023(7)
C40 0.0321(8) 0.0203(7) 0.0398(9) -0.0027(6) -0.0095(6) 0.0044(6)
B1 0.0182(6) 0.0191(6) 0.0160(6) 0.0005(5) 0.0016(5) 0.0001(5)
C43 0.0636(16) 0.094(2) 0.0546(15) 0.0151(14) 0.0189(13) -0.0229(15)
N5 0.079(2) 0.221(5) 0.090(2) 0.076(3) -0.0105(17) -0.038(3)
C44 0.0493(15) 0.115(3) 0.095(2) 0.001(2) 0.0167(15) -0.0153(17)
C30 0.0237(6) 0.0206(6) 0.0207(6) -0.0014(5) 0.0041(5) 0.0008(5)

loop_
_atom_type_symbol
_atom_type_description
_atom_type_scat_dispersion_real
_atom_type_scat_dispersion_imag
_atom_type_scat_source
C C 0.0033 0.0016 'International Tables Vol C Tables 4.2.6.8 and 6.1.1.4'
H H 0.0000 0.0000 'International Tables Vol C Tables 4.2.6.8 and 6.1.1.4'
B B 0.0013 0.0007 'International Tables Vol C Tables 4.2.6.8 and 6.1.1.4'
N N 0.0061 0.0033 'International Tables Vol C Tables 4.2.6.8 and 6.1.1.4'
Cu Cu 0.3201 1.2651 'International Tables Vol C Tables 4.2.6.8 and 6.1.1.4'
Br Br -0.2901 2.4595 'International Tables Vol C Tables 4.2.6.8 and 6.1.1.4'

loop_
_geom_angle_atom_site_label_1
_geom_angle_atom_site_label_2
_geom_angle_atom_site_label_3
_geom_angle
_geom_angle_site_symmetry_1
_geom_angle_site_symmetry_3
_geom_angle_publ_flag
N3 Cu1 N1 81.55(5) . . ?
N3 Cu1 N2 128.21(5) . . ?
N1 Cu1 N2 82.32(5) . . ?
N3 Cu1 N4 115.28(5) . . ?
N1 Cu1 N4 80.98(5) . . ?
N2 Cu1 N4 110.17(5) . . ?
N3 Cu1 Br1 98.68(3) . . ?
N1 Cu1 Br1 179.77(3) . . ?
N2 Cu1 Br1 97.55(3) . . ?
N4 Cu1 Br1 98.89(4) . . ?
C1 N1 C7 111.96(11) . . ?
C1 N1 C13 110.34(11) . . ?
C7 N1 C13 111.30(11) . . ?
C1 N1 Cu1 108.92(8) . . ?
C7 N1 Cu1 106.66(8) . . ?
C13 N1 Cu1 107.47(8) . . ?
C2 N2 C6 118.74(13) . . ?
C2 N2 Cu1 114.25(9) . . ?
C6 N2 Cu1 126.98(10) . . ?
N2 C2 C3 122.07(13) . . ?
N2 C2 C1 115.97(12) . . ?
C3 C2 C1 121.83(12) . . ?
N2 C6 C5 122.15(15) . . ?
N2 C6 H6 118.9 . . ?
C5 C6 H6 118.9 . . ?
N1 C1 C2 112.10(11) . . ?
N1 C1 H1A 109.2 . . ?
C2 C1 H1A 109.2 . . ?
N1 C1 H1B 109.2 . . ?
C2 C1 H1B 109.2 . . ?
H1A C1 H1B 107.9 . . ?
C4 C3 C2 118.83(14) . . ?
C4 C3 H3 120.6 . . ?
C2 C3 H3 120.6 . . ?
C3 C4 C5 119.41(15) . . ?
C3 C4 H4 120.3 . . ?
C5 C4 H4 120.3 . . ?
C6 C5 C4 118.78(16) . . ?
C6 C5 H5 120.6 . . ?
C4 C5 H5 120.6 . . ?
N3 C8 C9 122.05(13) . . ?
N3 C8 C7 115.17(12) . . ?
C9 C8 C7 122.73(13) . . ?
N1 C7 C8 110.28(11) . . ?
N1 C7 H7A 109.6 . . ?
C8 C7 H7A 109.6 . . ?
N1 C7 H7B 109.6 . . ?
C8 C7 H7B 109.6 . . ?
H7A C7 H7B 108.1 . . ?
C10 C9 C8 118.84(14) . . ?
C10 C9 H9 120.6 . . ?
C8 C9 H9 120.6 . . ?
C11 C10 C9 119.24(15) . . ?
C11 C10 H10 120.4 . . ?
C9 C10 H10 120.4 . . ?
C12 C11 C10 119.00(15) . . ?
C12 C11 H11 120.5 . . ?
C10 C11 H11 120.5 . . ?
N3 C12 C11 122.16(15) . . ?
N3 C12 H12 118.9 . . ?
C11 C12 H12 118.9 . . ?
C8 N3 C12 118.70(13) . . ?
C8 N3 Cu1 114.09(9) . . ?
C12 N3 Cu1 127.21(11) . . ?
C18 N4 C14 119.44(14) . . ?
C18 N4 Cu1 126.97(12) . . ?
C14 N4 Cu1 113.24(9) . . ?
N4 C14 C15 121.61(15) . . ?
N4 C14 C13 114.87(12) . . ?
C15 C14 C13 123.45(15) . . ?
N1 C13 C14 109.89(11) . . ?
N1 C13 H13A 109.7 . . ?
C14 C13 H13A 109.7 . . ?
N1 C13 H13B 109.7 . . ?
C14 C13 H13B 109.7 . . ?
H13A C13 H13B 108.2 . . ?
C16 C15 C14 118.61(18) . . ?
C16 C15 H15 120.7 . . ?
C14 C15 H15 120.7 . . ?
N4 C18 C17 121.64(18) . . ?
N4 C18 H18 119.2 . . ?
C17 C18 H18 119.2 . . ?
C16 C17 C18 119.07(17) . . ?
C16 C17 H17 120.5 . . ?
C18 C17 H17 120.5 . . ?
C17 C16 C15 119.60(17) . . ?
C17 C16 H16 120.2 . . ?
C15 C16 H16 120.2 . . ?
C26 C25 C30 114.56(12) . . ?
C26 C25 B1 124.46(12) . . ?
C30 C25 B1 120.78(12) . . ?
C32 C31 C36 114.81(13) . . ?
C32 C31 B1 123.14(12) . . ?
C36 C31 B1 122.04(12) . . ?
C20 C19 C24 115.05(12) . . ?
C20 C19 B1 122.79(12) . . ?
C24 C19 B1 121.76(12) . . ?
C42 C37 C38 114.71(13) . . ?
C42 C37 B1 124.21(12) . . ?
C38 C37 B1 121.07(12) . . ?
C28 C29 C30 120.26(13) . . ?
C28 C29 H29 119.9 . . ?
C30 C29 H29 119.9 . . ?
C21 C20 C19 122.99(14) . . ?
C21 C20 H20 118.5 . . ?
C19 C20 H20 118.5 . . ?
C39 C38 C37 123.20(14) . . ?
C39 C38 H38 118.4 . . ?
C37 C38 H38 118.4 . . ?
C41 C42 C37 122.73(15) . . ?
C41 C42 H42 118.6 . . ?
C37 C42 H42 118.6 . . ?
C22 C21 C20 120.04(14) . . ?
C22 C21 H21 120.0 . . ?
C20 C21 H21 120.0 . . ?
C28 C27 C26 120.68(13) . . ?
C28 C27 H27 119.7 . . ?
C26 C27 H27 119.7 . . ?
C23 C24 C19 122.57(14) . . ?
C23 C24 H24 118.7 . . ?
C19 C24 H24 118.7 . . ?
C40 C39 C38 119.97(15) . . ?
C40 C39 H39 120.0 . . ?
C38 C39 H39 120.0 . . ?
C29 C28 C27 118.33(13) . . ?
C29 C28 H28 120.8 . . ?
C27 C28 H28 120.8 . . ?
C27 C26 C25 122.79(13) . . ?
C27 C26 H26 118.6 . . ?
C25 C26 H26 118.6 . . ?
C23 C22 C21 118.83(14) . . ?
C23 C22 H22 120.6 . . ?
C21 C22 H22 120.6 . . ?
C40 C41 C42 120.42(15) . . ?
C40 C41 H41 119.8 . . ?
C42 C41 H41 119.8 . . ?
C22 C23 C24 120.52(14) . . ?
C22 C23 H23 119.7 . . ?
C24 C23 H23 119.7 . . ?
C35 C36 C31 123.30(16) . . ?
C35 C36 H36 118.4 . . ?
C31 C36 H36 118.4 . . ?
C34 C33 C32 120.41(17) . . ?
C34 C33 H33 119.8 . . ?
C32 C33 H33 119.8 . . ?
C31 C32 C33 122.72(16) . . ?
C31 C32 H32 118.6 . . ?
C33 C32 H32 118.6 . . ?
C34 C35 C36 119.79(16) . . ?
C34 C35 H35 120.1 . . ?
C36 C35 H35 120.1 . . ?
C33 C34 C35 118.94(15) . . ?
C33 C34 H34 120.5 . . ?
C35 C34 H34 120.5 . . ?
C41 C40 C39 118.97(15) . . ?
C41 C40 H40 120.5 . . ?
C39 C40 H40 120.5 . . ?
C19 B1 C37 109.28(11) . . ?
C19 B1 C31 107.28(10) . . ?
C37 B1 C31 110.57(11) . . ?
C19 B1 C25 108.31(10) . . ?
C37 B1 C25 112.06(10) . . ?
C31 B1 C25 109.21(11) . . ?
N5 C43 C44 177.4(5) . . ?
C43 C44 H44A 109.5 . . ?
C43 C44 H44B 109.5 . . ?
H44A C44 H44B 109.5 . . ?
C43 C44 H44C 109.5 . . ?
H44A C44 H44C 109.5 . . ?
H44B C44 H44C 109.5 . . ?
C29 C30 C25 123.38(13) . . ?
C29 C30 H30 118.3 . . ?
C25 C30 H30 118.3 . . ?

loop_
_geom_bond_atom_site_label_1
_geom_bond_atom_site_label_2
_geom_bond_distance
_geom_bond_site_symmetry_2
_geom_bond_publ_flag
Cu1 N3 2.0328(12) . ?
Cu1 N1 2.0534(11) . ?
Cu1 N2 2.0545(12) . ?
Cu1 N4 2.0909(12) . ?
Cu1 Br1 2.3711(2) . ?
N1 C1 1.4842(17) . ?
N1 C7 1.4844(18) . ?
N1 C13 1.4863(18) . ?
N2 C2 1.3422(17) . ?
N2 C6 1.3464(19) . ?
C2 C3 1.3863(19) . ?
C2 C1 1.501(2) . ?
C6 C5 1.381(2) . ?
C6 H6 0.9300 . ?
C1 H1A 0.9700 . ?
C1 H1B 0.9700 . ?
C3 C4 1.378(2) . ?
C3 H3 0.9300 . ?
C4 C5 1.384(3) . ?
C4 H4 0.9300 . ?
C5 H5 0.9300 . ?
C8 N3 1.3441(18) . ?
C8 C9 1.386(2) . ?
C8 C7 1.5071(19) . ?
C7 H7A 0.9700 . ?
C7 H7B 0.9700 . ?
C9 C10 1.385(2) . ?
C9 H9 0.9300 . ?
C10 C11 1.381(2) . ?
C10 H10 0.9300 . ?
C11 C12 1.380(2) . ?
C11 H11 0.9300 . ?
C12 N3 1.3474(19) . ?
C12 H12 0.9300 . ?
N4 C18 1.3416(19) . ?
N4 C14 1.344(2) . ?
C14 C15 1.388(2) . ?
C14 C13 1.501(2) . ?
C13 H13A 0.9700 . ?
C13 H13B 0.9700 . ?
C15 C16 1.385(3) . ?
C15 H15 0.9300 . ?
C18 C17 1.384(3) . ?
C18 H18 0.9300 . ?
C17 C16 1.375(3) . ?
C17 H17 0.9300 . ?
C16 H16 0.9300 . ?
C25 C26 1.4072(19) . ?
C25 C30 1.4111(19) . ?
C25 B1 1.657(2) . ?
C31 C32 1.397(2) . ?
C31 C36 1.407(2) . ?
C31 B1 1.653(2) . ?
C19 C20 1.4016(19) . ?
C19 C24 1.4057(19) . ?
C19 B1 1.6454(19) . ?
C37 C42 1.406(2) . ?
C37 C38 1.409(2) . ?
C37 B1 1.650(2) . ?
C29 C28 1.390(2) . ?
C29 C30 1.392(2) . ?
C29 H29 0.9300 . ?
C20 C21 1.395(2) . ?
C20 H20 0.9300 . ?
C38 C39 1.391(2) . ?
C38 H38 0.9300 . ?
C42 C41 1.399(2) . ?
C42 H42 0.9300 . ?
C21 C22 1.385(2) . ?
C21 H21 0.9300 . ?
C27 C28 1.392(2) . ?
C27 C26 1.3960(19) . ?
C27 H27 0.9300 . ?
C24 C23 1.392(2) . ?
C24 H24 0.9300 . ?
C39 C40 1.391(2) . ?
C39 H39 0.9300 . ?
C28 H28 0.9300 . ?
C26 H26 0.9300 . ?
C22 C23 1.383(2) . ?
C22 H22 0.9300 . ?
C41 C40 1.379(3) . ?
C41 H41 0.9300 . ?
C23 H23 0.9300 . ?
C36 C35 1.393(2) . ?
C36 H36 0.9300 . ?
C33 C34 1.382(3) . ?
C33 C32 1.398(2) . ?
C33 H33 0.9300 . ?
C32 H32 0.9300 . ?
C35 C34 1.385(3) . ?
C35 H35 0.9300 . ?
C34 H34 0.9300 . ?
C40 H40 0.9300 . ?
C43 N5 1.092(4) . ?
C43 C44 1.436(4) . ?
C44 H44A 0.9600 . ?
C44 H44B 0.9600 . ?
C44 H44C 0.9600 . ?
C30 H30 0.9300 . ?
